data_1570651
loop_
_publ_author_name
'Chatterjee, Abhijit'
'Chatterjee, Joy'
'Sappati, Subrahmanyam'
'Tanwar, Riteeka'
'Ambhore, Madan D.'
'Arfin, Habibul'
'Umesh, Rintu M.'
'Lahiri, Mayurika'
'Mandal, Pankaj'
'Hazra, Partha'

_publ_section_title
;
 Engineering TADF, mechanochromism, and second harmonic up-conversion
 properties in regioisomeric substitution space.
;
_journal_issue 47
_journal_name_full 'Chemical science'
_journal_page_first 13832
_journal_page_last 13841
_journal_paper_doi 10.1039/d3sc04280d
_journal_volume 14
_journal_year 2023
_chemical_formula_moiety 'C56 H40 N6, O'
_chemical_formula_sum 'C56 H40 N6 O'
_chemical_formula_weight 812.94
_space_group_crystal_system monoclinic
_space_group_IT_number 14
_space_group_name_Hall '-P 2ybc'
_space_group_name_H-M_alt 'P 1 21/c 1'
_atom_sites_solution_hydrogens geom
_audit_creation_method SHELXL-2018/3
_audit_update_record
;
2023-06-21 deposited with the CCDC.	2023-11-07 downloaded from the CCDC.
;
_cell_angle_alpha 90
_cell_angle_beta 93.210(6)
_cell_angle_gamma 90
_cell_formula_units_Z 4
_cell_length_a 13.956(3)
_cell_length_b 13.033(3)
_cell_length_c 23.580(5)
_cell_measurement_reflns_used 9934
_cell_measurement_temperature 100(2)
_cell_measurement_theta_max 24.12
_cell_measurement_theta_min 2.20
_cell_volume 4282.2(16)
_computing_cell_refinement 'Bruker SAINT'
_computing_data_collection 'Bruker APEX2'
_computing_data_reduction 'Bruker SAINT'
_computing_molecular_graphics 'Bruker SHELXTL'
_computing_publication_material 'Bruker SHELXTL'
_computing_structure_refinement 'SHELXL-2018/3 (Sheldrick, 2018)'
_computing_structure_solution 'SHELXT 2018/2 (Sheldrick, 2018)'
_diffrn_ambient_temperature 100(2)
_diffrn_measured_fraction_theta_full 1.000
_diffrn_measured_fraction_theta_max 0.998
_diffrn_measurement_device_type 'Bruker APEX-II CCD'
_diffrn_measurement_method '\f and \w scans'
_diffrn_radiation_type MoK\a
_diffrn_radiation_wavelength 0.71073
_diffrn_reflns_av_R_equivalents 0.2496
_diffrn_reflns_av_unetI/netI 0.1347
_diffrn_reflns_Laue_measured_fraction_full 1.000
_diffrn_reflns_Laue_measured_fraction_max 0.998
_diffrn_reflns_limit_h_max 15
_diffrn_reflns_limit_h_min -18
_diffrn_reflns_limit_k_max 16
_diffrn_reflns_limit_k_min -17
_diffrn_reflns_limit_l_max 31
_diffrn_reflns_limit_l_min -31
_diffrn_reflns_number 98411
_diffrn_reflns_point_group_measured_fraction_full 1.000
_diffrn_reflns_point_group_measured_fraction_max 0.998
_diffrn_reflns_theta_full 25.242
_diffrn_reflns_theta_max 28.364
_diffrn_reflns_theta_min 2.140
_exptl_absorpt_coefficient_mu 0.077
_exptl_crystal_colour YELLOW
_exptl_crystal_density_diffrn 1.261
_exptl_crystal_description NEEDLE
_exptl_crystal_F_000 1704.0
_refine_diff_density_max 0.572
_refine_diff_density_min -0.716
_refine_diff_density_rms 0.078
_refine_ls_extinction_coef 0.0064(7)
_refine_ls_extinction_expression Fc^*^=kFc[1+0.001xFc^2^\l^3^/sin(2\q)]^-1/4^
_refine_ls_extinction_method 'SHELXL-2018/3 (Sheldrick 2018)'
_refine_ls_goodness_of_fit_ref 1.060
_refine_ls_hydrogen_treatment constr
_refine_ls_matrix_type full
_refine_ls_number_parameters 569
_refine_ls_number_reflns 10694
_refine_ls_number_restraints 0
_refine_ls_restrained_S_all 1.060
_refine_ls_R_factor_all 0.1629
_refine_ls_R_factor_gt 0.0882
_refine_ls_shift/su_max 0.000
_refine_ls_shift/su_mean 0.000
_refine_ls_structure_factor_coef Fsqd
_refine_ls_weighting_details 'w=1/[\s^2^(Fo^2^)+(0.0636P)^2^+5.0035P] where P=(Fo^2^+2Fc^2^)/3'
_refine_ls_weighting_scheme calc
_refine_ls_wR_factor_gt 0.1764
_refine_ls_wR_factor_ref 0.2104
_reflns_Friedel_coverage 0.000
_reflns_number_gt 6230
_reflns_number_total 10719
_reflns_threshold_expression 'I > 2\s(I)'
_cod_data_source_file d3sc04280d2.cif
_cod_data_source_block shelx
_cod_original_cell_volume 4282.1(15)
_cod_original_sg_symbol_H-M 'P 21/c'
_cod_database_code 1570651
_shelx_shelxl_version_number 2018/3
_shelx_space_group_comment
;
The symmetry employed for this shelxl refinement is uniquely defined
by the following loop, which should always be used as a source of
symmetry information in preference to the above space-group names.
They are only intended as comments.
;

loop_
_space_group_symop_operation_xyz
'x, y, z'
'-x, y+1/2, -z+1/2'
'-x, -y, -z'
'x, -y-1/2, z-1/2'

loop_
_atom_site_label
_atom_site_type_symbol
_atom_site_fract_x
_atom_site_fract_y
_atom_site_fract_z
_atom_site_U_iso_or_equiv
_atom_site_adp_type
_atom_site_occupancy
_atom_site_site_symmetry_order
_atom_site_calc_flag
_atom_site_refinement_flags_posn
_atom_site_refinement_flags_adp
_atom_site_refinement_flags_occupancy
_atom_site_disorder_assembly
_atom_site_disorder_group
N1 N 0.12883(15) 0.27736(17) 0.70726(9) 0.0170(5) Uani 1 1 d . . . . .
N5 N 0.33462(15) 0.46150(18) 0.84603(9) 0.0191(5) Uani 1 1 d . . . . .
N3 N 0.39464(15) 0.49211(17) 0.64635(9) 0.0166(5) Uani 1 1 d . . . . .
N N 0.21782(16) 0.37353(18) 0.61692(9) 0.0188(5) Uani 1 1 d . . . . .
N4 N 0.47972(18) 0.6251(2) 0.77002(11) 0.0287(6) Uani 1 1 d . . . . .
N6 N 0.16346(18) 0.2644(2) 0.85633(11) 0.0306(6) Uani 1 1 d . . . . .
C52 C 0.35652(18) 0.4815(2) 0.74449(11) 0.0161(6) Uani 1 1 d . . . . .
C51 C 0.33385(18) 0.4556(2) 0.68745(11) 0.0161(6) Uani 1 1 d . . . . .
C53 C 0.30639(18) 0.4401(2) 0.78901(11) 0.0158(6) Uani 1 1 d . . . . .
C1 C 0.15373(19) 0.1850(2) 0.67892(11) 0.0173(6) Uani 1 1 d . . . . .
C31 C 0.49641(18) 0.4777(2) 0.65558(11) 0.0172(6) Uani 1 1 d . . . . .
C7 C 0.03884(18) 0.2868(2) 0.73205(11) 0.0179(6) Uani 1 1 d . . . . .
C25 C 0.35622(18) 0.5476(2) 0.59801(12) 0.0174(6) Uani 1 1 d . . . . .
C55 C 0.20221(18) 0.3507(2) 0.71876(11) 0.0173(6) Uani 1 1 d . . . . .
C50 C 0.25147(18) 0.3937(2) 0.67362(11) 0.0169(6) Uani 1 1 d . . . . .
C37 C 0.4279(2) 0.5595(2) 0.75866(12) 0.0198(6) Uani 1 1 d . . . . .
C43 C 0.42650(18) 0.4301(2) 0.86850(12) 0.0190(6) Uani 1 1 d . . . . .
C C 0.19153(19) 0.3136(2) 0.82070(12) 0.0204(6) Uani 1 1 d . . . . .
C14 C 0.12084(19) 0.4010(2) 0.60025(12) 0.0205(6) Uani 1 1 d . . . . .
C8 C 0.00329(19) 0.3837(2) 0.74422(12) 0.0208(6) Uani 1 1 d . . . . .
H8 H 0.038900 0.441797 0.736438 0.025 Uiso 1 1 calc R U . . .
C54 C 0.23110(18) 0.3723(2) 0.77550(11) 0.0176(6) Uani 1 1 d . . . . .
C44 C 0.26827(19) 0.5123(2) 0.88064(12) 0.0203(6) Uani 1 1 d . . . . .
C12 C -0.0152(2) 0.2008(2) 0.74410(12) 0.0209(6) Uani 1 1 d . . . . .
H12 H 0.008123 0.135491 0.736929 0.025 Uiso 1 1 calc R U . . .
C6 C 0.09016(19) 0.1422(2) 0.63800(12) 0.0207(6) Uani 1 1 d . . . . .
H6 H 0.031867 0.174262 0.628632 0.025 Uiso 1 1 calc R U . . .
C26 C 0.27863(19) 0.6125(2) 0.60354(12) 0.0212(6) Uani 1 1 d . . . . .
H26 H 0.252815 0.620801 0.638764 0.025 Uiso 1 1 calc R U . . .
C19 C 0.2802(2) 0.3288(2) 0.57807(12) 0.0209(6) Uani 1 1 d . . . . .
C27 C 0.3967(2) 0.5381(2) 0.54545(12) 0.0219(6) Uani 1 1 d . . . . .
H27 H 0.448687 0.494561 0.541432 0.026 Uiso 1 1 calc R U . . .
C2 C 0.24110(19) 0.1367(2) 0.69296(12) 0.0213(6) Uani 1 1 d . . . . .
H2 H 0.282954 0.163671 0.721198 0.026 Uiso 1 1 calc R U . . .
C11 C -0.1046(2) 0.2126(2) 0.76698(12) 0.0237(7) Uani 1 1 d . . . . .
H11 H -0.141218 0.154907 0.774116 0.028 Uiso 1 1 calc R U . . .
C9 C -0.0852(2) 0.3939(2) 0.76797(12) 0.0236(7) Uani 1 1 d . . . . .
H9 H -0.108078 0.458872 0.776373 0.028 Uiso 1 1 calc R U . . .
C10 C -0.1393(2) 0.3085(2) 0.77915(12) 0.0244(7) Uani 1 1 d . . . . .
H10 H -0.198719 0.315605 0.794757 0.029 Uiso 1 1 calc R U . . .
C30 C 0.2392(2) 0.6653(2) 0.55644(14) 0.0263(7) Uani 1 1 d . . . . .
H30 H 0.185363 0.706409 0.559861 0.032 Uiso 1 1 calc R U . . .
C13 C 0.0796(2) 0.4861(2) 0.62423(13) 0.0241(7) Uani 1 1 d . . . . .
H13 H 0.115340 0.525073 0.650823 0.029 Uiso 1 1 calc R U . . .
C20 C 0.3585(2) 0.2724(2) 0.59841(13) 0.0233(7) Uani 1 1 d . . . . .
H20 H 0.367176 0.259405 0.637135 0.028 Uiso 1 1 calc R U . . .
C32 C 0.55983(19) 0.5530(2) 0.64027(12) 0.0229(7) Uani 1 1 d . . . . .
H32 H 0.536939 0.613201 0.623254 0.028 Uiso 1 1 calc R U . . .
C45 C 0.2278(2) 0.6045(2) 0.86254(13) 0.0254(7) Uani 1 1 d . . . . .
H45 H 0.243660 0.633041 0.828141 0.030 Uiso 1 1 calc R U . . .
C5 C 0.1137(2) 0.0518(2) 0.61118(13) 0.0255(7) Uani 1 1 d . . . . .
H5 H 0.070256 0.022008 0.584751 0.031 Uiso 1 1 calc R U . . .
C4 C 0.2021(2) 0.0054(2) 0.62362(13) 0.0263(7) Uani 1 1 d . . . . .
H4 H 0.218858 -0.053939 0.604626 0.032 Uiso 1 1 calc R U . . .
C3 C 0.2649(2) 0.0481(2) 0.66443(13) 0.0247(7) Uani 1 1 d . . . . .
H3 H 0.323974 0.016988 0.672858 0.030 Uiso 1 1 calc R U . . .
C38 C 0.4718(2) 0.3460(2) 0.84564(13) 0.0236(7) Uani 1 1 d . . . . .
H38 H 0.442808 0.310709 0.815008 0.028 Uiso 1 1 calc R U . . .
C42 C 0.4708(2) 0.4840(2) 0.91338(12) 0.0255(7) Uani 1 1 d . . . . .
H42 H 0.441325 0.541419 0.927988 0.031 Uiso 1 1 calc R U . . .
C36 C 0.5311(2) 0.3881(2) 0.68144(12) 0.0232(7) Uani 1 1 d . . . . .
H36 H 0.488678 0.337547 0.692043 0.028 Uiso 1 1 calc R U . . .
C49 C 0.2461(2) 0.4706(2) 0.93250(12) 0.0271(7) Uani 1 1 d . . . . .
H49 H 0.273838 0.409057 0.944842 0.032 Uiso 1 1 calc R U . . .
C28 C 0.3594(2) 0.5933(2) 0.49953(13) 0.0251(7) Uani 1 1 d . . . . .
H28 H 0.387635 0.588243 0.464828 0.030 Uiso 1 1 calc R U . . .
C35 C 0.6299(2) 0.3743(3) 0.69143(13) 0.0312(8) Uani 1 1 d . . . . .
H35 H 0.653083 0.314514 0.708782 0.037 Uiso 1 1 calc R U . . .
C29 C 0.2803(2) 0.6565(2) 0.50444(13) 0.0269(7) Uani 1 1 d . . . . .
H29 H 0.254991 0.692683 0.473087 0.032 Uiso 1 1 calc R U . . .
C33 C 0.6587(2) 0.5381(3) 0.65049(13) 0.0290(7) Uani 1 1 d . . . . .
H33 H 0.701316 0.588771 0.640203 0.035 Uiso 1 1 calc R U . . .
C15 C 0.0668(2) 0.3439(2) 0.56001(13) 0.0267(7) Uani 1 1 d . . . . .
H15 H 0.092849 0.285973 0.543773 0.032 Uiso 1 1 calc R U . . .
C39 C 0.5608(2) 0.3151(2) 0.86891(15) 0.0307(8) Uani 1 1 d . . . . .
H39 H 0.591800 0.259335 0.853526 0.037 Uiso 1 1 calc R U . . .
C34 C 0.6933(2) 0.4491(3) 0.67565(14) 0.0322(8) Uani 1 1 d . . . . .
H34 H 0.759048 0.439465 0.681982 0.039 Uiso 1 1 calc R U . . .
C41 C 0.5598(2) 0.4516(3) 0.93646(14) 0.0316(8) Uani 1 1 d . . . . .
H41 H 0.589677 0.487381 0.966648 0.038 Uiso 1 1 calc R U . . .
C24 C 0.2664(2) 0.3440(2) 0.51924(13) 0.0288(7) Uani 1 1 d . . . . .
H24 H 0.214248 0.382014 0.504640 0.035 Uiso 1 1 calc R U . . .
C18 C -0.0151(2) 0.5141(3) 0.60894(15) 0.0322(8) Uani 1 1 d . . . . .
H18 H -0.042576 0.570520 0.625925 0.039 Uiso 1 1 calc R U . . .
C48 C 0.1825(2) 0.5214(3) 0.96566(14) 0.0359(8) Uani 1 1 d . . . . .
H48 H 0.167346 0.493697 1.000392 0.043 Uiso 1 1 calc R U . . .
C17 C -0.0675(2) 0.4580(3) 0.56872(15) 0.0353(8) Uani 1 1 d . . . . .
H17 H -0.130304 0.476582 0.558134 0.042 Uiso 1 1 calc R U . . .
C47 C 0.1413(2) 0.6129(3) 0.94757(15) 0.0371(9) Uani 1 1 d . . . . .
H47 H 0.098618 0.646526 0.970141 0.045 Uiso 1 1 calc R U . . .
C40 C 0.6035(2) 0.3667(3) 0.91460(15) 0.0338(8) Uani 1 1 d . . . . .
H40 H 0.662041 0.344121 0.930788 0.041 Uiso 1 1 calc R U . . .
C46 C 0.1632(2) 0.6545(3) 0.89623(14) 0.0328(8) Uani 1 1 d . . . . .
H46 H 0.134927 0.715789 0.883976 0.039 Uiso 1 1 calc R U . . .
C16 C -0.0267(2) 0.3744(3) 0.54433(15) 0.0353(8) Uani 1 1 d . . . . .
H16 H -0.062043 0.337268 0.516750 0.042 Uiso 1 1 calc R U . . .
C21 C 0.4242(2) 0.2349(2) 0.56157(16) 0.0345(8) Uani 1 1 d . . . . .
H21 H 0.478289 0.199788 0.575918 0.041 Uiso 1 1 calc R U . . .
C22 C 0.4098(3) 0.2494(3) 0.50379(15) 0.0401(9) Uani 1 1 d . . . . .
H22 H 0.453499 0.223470 0.479081 0.048 Uiso 1 1 calc R U . . .
C23 C 0.3307(3) 0.3023(3) 0.48315(15) 0.0388(9) Uani 1 1 d . . . . .
H23 H 0.319898 0.310313 0.444124 0.047 Uiso 1 1 calc R U . . .
O O 0.0210(3) 0.8058(3) 0.5787(2) 0.1308(18) Uani 1 1 d . . . . .

loop_
_atom_site_aniso_label
_atom_site_aniso_U_11
_atom_site_aniso_U_22
_atom_site_aniso_U_33
_atom_site_aniso_U_23
_atom_site_aniso_U_13
_atom_site_aniso_U_12
N1 0.0130(11) 0.0216(12) 0.0170(12) -0.0029(10) 0.0051(9) -0.0031(9)
N5 0.0143(11) 0.0305(14) 0.0121(12) -0.0019(10) -0.0016(9) 0.0037(10)
N3 0.0112(11) 0.0254(13) 0.0134(12) 0.0011(10) 0.0026(9) 0.0007(9)
N 0.0173(12) 0.0280(14) 0.0111(12) -0.0014(10) 0.0020(9) -0.0013(10)
N4 0.0269(14) 0.0341(16) 0.0252(15) -0.0057(12) 0.0026(11) -0.0073(12)
N6 0.0251(14) 0.0450(17) 0.0216(15) 0.0051(12) 0.0015(11) -0.0059(12)
C52 0.0127(13) 0.0202(14) 0.0154(14) -0.0020(11) 0.0001(10) 0.0011(11)
C51 0.0138(13) 0.0210(14) 0.0137(14) 0.0010(11) 0.0025(10) 0.0010(11)
C53 0.0120(12) 0.0220(14) 0.0132(14) -0.0043(11) 0.0002(10) 0.0043(11)
C1 0.0191(14) 0.0199(15) 0.0135(14) -0.0004(11) 0.0062(11) -0.0004(11)
C31 0.0097(12) 0.0271(16) 0.0147(14) -0.0034(12) 0.0011(10) -0.0006(11)
C7 0.0146(13) 0.0290(16) 0.0104(14) -0.0001(12) 0.0027(10) 0.0002(12)
C25 0.0142(13) 0.0217(15) 0.0161(14) 0.0008(11) 0.0005(11) -0.0051(11)
C55 0.0145(13) 0.0219(15) 0.0160(14) -0.0024(11) 0.0039(11) 0.0012(11)
C50 0.0161(13) 0.0214(15) 0.0135(14) -0.0039(11) 0.0039(11) 0.0011(11)
C37 0.0189(14) 0.0245(16) 0.0164(15) -0.0022(12) 0.0035(11) 0.0020(12)
C43 0.0138(13) 0.0266(16) 0.0166(15) 0.0049(12) 0.0007(11) -0.0008(12)
C 0.0157(13) 0.0303(17) 0.0151(15) -0.0011(12) -0.0005(11) -0.0008(12)
C14 0.0146(13) 0.0295(16) 0.0171(15) 0.0073(12) -0.0017(11) -0.0048(12)
C8 0.0174(14) 0.0246(16) 0.0207(15) 0.0004(12) 0.0044(11) -0.0022(12)
C54 0.0154(13) 0.0240(15) 0.0138(14) -0.0016(11) 0.0041(11) 0.0016(11)
C44 0.0146(13) 0.0322(17) 0.0144(15) -0.0062(12) 0.0020(11) -0.0011(12)
C12 0.0211(15) 0.0256(16) 0.0166(15) 0.0001(12) 0.0059(11) 0.0007(12)
C6 0.0153(13) 0.0307(16) 0.0165(15) 0.0000(12) 0.0042(11) 0.0001(12)
C26 0.0159(14) 0.0270(16) 0.0212(16) -0.0015(12) 0.0048(11) -0.0039(12)
C19 0.0226(15) 0.0223(15) 0.0184(15) -0.0030(12) 0.0071(12) -0.0068(12)
C27 0.0178(14) 0.0291(17) 0.0191(15) 0.0014(13) 0.0031(12) 0.0005(12)
C2 0.0179(14) 0.0274(16) 0.0191(15) 0.0000(12) 0.0043(11) -0.0021(12)
C11 0.0201(15) 0.0321(17) 0.0194(16) 0.0028(13) 0.0047(12) -0.0053(13)
C9 0.0192(14) 0.0286(17) 0.0234(16) -0.0047(13) 0.0062(12) 0.0067(13)
C10 0.0145(14) 0.0392(18) 0.0200(16) 0.0004(13) 0.0053(11) 0.0014(13)
C30 0.0162(14) 0.0279(17) 0.0345(19) 0.0061(14) -0.0026(13) 0.0016(12)
C13 0.0186(14) 0.0308(17) 0.0227(16) 0.0056(13) 0.0005(12) -0.0038(13)
C20 0.0236(15) 0.0241(16) 0.0228(16) -0.0032(13) 0.0069(12) -0.0046(12)
C32 0.0177(14) 0.0296(17) 0.0215(16) 0.0033(13) 0.0020(12) 0.0018(12)
C45 0.0210(15) 0.0334(18) 0.0216(16) -0.0029(13) -0.0004(12) 0.0019(13)
C5 0.0235(15) 0.0338(18) 0.0196(16) -0.0032(13) 0.0040(12) -0.0046(13)
C4 0.0284(16) 0.0262(17) 0.0256(17) -0.0066(13) 0.0127(13) 0.0003(13)
C3 0.0181(14) 0.0279(17) 0.0289(17) 0.0024(13) 0.0078(12) 0.0019(12)
C38 0.0215(15) 0.0258(16) 0.0238(16) 0.0038(13) 0.0031(12) 0.0014(12)
C42 0.0231(15) 0.0330(18) 0.0200(16) -0.0002(13) -0.0009(12) -0.0021(13)
C36 0.0164(14) 0.0320(17) 0.0213(16) 0.0000(13) 0.0015(12) 0.0007(12)
C49 0.0258(16) 0.0388(19) 0.0165(16) 0.0001(13) 0.0001(12) -0.0005(14)
C28 0.0251(16) 0.0328(17) 0.0176(16) 0.0036(13) 0.0022(12) -0.0051(13)
C35 0.0225(16) 0.044(2) 0.0265(18) 0.0066(15) -0.0007(13) 0.0051(14)
C29 0.0221(15) 0.0320(18) 0.0257(17) 0.0088(14) -0.0064(13) -0.0065(13)
C33 0.0183(15) 0.043(2) 0.0254(17) 0.0042(15) 0.0020(12) -0.0068(14)
C15 0.0250(16) 0.0322(18) 0.0222(17) 0.0055(13) -0.0064(13) -0.0089(13)
C39 0.0209(15) 0.0298(18) 0.042(2) 0.0109(15) 0.0083(14) 0.0033(13)
C34 0.0161(15) 0.051(2) 0.0295(18) 0.0044(16) -0.0025(13) 0.0052(14)
C41 0.0234(16) 0.045(2) 0.0254(18) 0.0111(15) -0.0060(13) -0.0075(15)
C24 0.0331(17) 0.0360(18) 0.0175(16) -0.0017(13) 0.0035(13) -0.0107(14)
C18 0.0225(16) 0.0365(19) 0.038(2) 0.0099(15) 0.0049(14) 0.0034(14)
C48 0.0318(18) 0.058(2) 0.0187(17) -0.0075(16) 0.0083(14) -0.0053(17)
C17 0.0197(16) 0.042(2) 0.043(2) 0.0195(17) -0.0080(15) -0.0048(15)
C47 0.0225(16) 0.056(2) 0.033(2) -0.0229(17) 0.0071(14) -0.0010(16)
C40 0.0156(15) 0.045(2) 0.040(2) 0.0249(17) -0.0017(14) -0.0006(14)
C46 0.0200(15) 0.0382(19) 0.039(2) -0.0120(16) -0.0030(14) 0.0054(14)
C16 0.0292(17) 0.043(2) 0.0321(19) 0.0120(16) -0.0138(14) -0.0135(16)
C21 0.0279(17) 0.0301(18) 0.047(2) -0.0096(16) 0.0128(15) -0.0010(14)
C22 0.049(2) 0.038(2) 0.036(2) -0.0171(16) 0.0262(17) -0.0124(17)
C23 0.054(2) 0.041(2) 0.0225(18) -0.0086(15) 0.0158(16) -0.0151(18)
O 0.128(4) 0.118(3) 0.155(4) -0.012(3) 0.079(3) -0.006(3)

loop_
_atom_type_symbol
_atom_type_description
_atom_type_scat_dispersion_real
_atom_type_scat_dispersion_imag
_atom_type_scat_source
C C 0.0033 0.0016 'International Tables Vol C Tables 4.2.6.8 and 6.1.1.4'
H H 0.0000 0.0000 'International Tables Vol C Tables 4.2.6.8 and 6.1.1.4'
N N 0.0061 0.0033 'International Tables Vol C Tables 4.2.6.8 and 6.1.1.4'
O O 0.0106 0.0060 'International Tables Vol C Tables 4.2.6.8 and 6.1.1.4'
Cl Cl 0.1484 0.1585 'International Tables Vol C Tables 4.2.6.8 and 6.1.1.4'

loop_
_geom_angle_atom_site_label_1
_geom_angle_atom_site_label_2
_geom_angle_atom_site_label_3
_geom_angle
_geom_angle_site_symmetry_1
_geom_angle_site_symmetry_3
_geom_angle_publ_flag
C55 N1 C7 120.7(2) . . ?
C55 N1 C1 117.8(2) . . ?
C7 N1 C1 120.6(2) . . ?
C53 N5 C43 119.9(2) . . ?
C53 N5 C44 118.8(2) . . ?
C43 N5 C44 121.4(2) . . ?
C51 N3 C25 120.5(2) . . ?
C51 N3 C31 118.7(2) . . ?
C25 N3 C31 120.7(2) . . ?
C50 N C19 120.0(2) . . ?
C50 N C14 118.1(2) . . ?
C19 N C14 121.9(2) . . ?
C53 C52 C51 121.9(2) . . ?
C53 C52 C37 117.6(2) . . ?
C51 C52 C37 120.3(2) . . ?
N3 C51 C52 117.8(2) . . ?
N3 C51 C50 122.9(2) . . ?
C52 C51 C50 119.3(2) . . ?
C54 C53 C52 118.3(2) . . ?
C54 C53 N5 120.7(2) . . ?
C52 C53 N5 120.9(2) . . ?
C6 C1 C2 119.9(3) . . ?
C6 C1 N1 120.0(2) . . ?
C2 C1 N1 120.1(2) . . ?
C32 C31 C36 119.8(2) . . ?
C32 C31 N3 120.6(2) . . ?
C36 C31 N3 119.5(2) . . ?
C12 C7 C8 119.1(2) . . ?
C12 C7 N1 121.2(2) . . ?
C8 C7 N1 119.8(2) . . ?
C26 C25 C27 119.7(3) . . ?
C26 C25 N3 119.6(2) . . ?
C27 C25 N3 120.7(2) . . ?
C54 C55 N1 119.0(2) . . ?
C54 C55 C50 120.8(2) . . ?
N1 C55 C50 120.0(2) . . ?
N C50 C55 119.1(2) . . ?
N C50 C51 122.7(2) . . ?
C55 C50 C51 118.1(2) . . ?
N4 C37 C52 175.8(3) . . ?
C42 C43 C38 120.1(3) . . ?
C42 C43 N5 119.6(3) . . ?
C38 C43 N5 120.3(3) . . ?
N6 C C54 177.1(3) . . ?
C13 C14 C15 119.0(3) . . ?
C13 C14 N 119.7(3) . . ?
C15 C14 N 121.3(3) . . ?
C9 C8 C7 120.3(3) . . ?
C53 C54 C55 121.1(2) . . ?
C53 C54 C 118.7(2) . . ?
C55 C54 C 119.7(2) . . ?
C45 C44 C49 120.3(3) . . ?
C45 C44 N5 119.4(3) . . ?
C49 C44 N5 120.3(3) . . ?
C7 C12 C11 119.8(3) . . ?
C5 C6 C1 119.9(3) . . ?
C25 C26 C30 120.1(3) . . ?
C20 C19 C24 118.8(3) . . ?
C20 C19 N 119.7(3) . . ?
C24 C19 N 121.5(3) . . ?
C28 C27 C25 119.8(3) . . ?
C3 C2 C1 119.4(3) . . ?
C10 C11 C12 120.9(3) . . ?
C10 C9 C8 120.5(3) . . ?
C11 C10 C9 119.3(3) . . ?
C29 C30 C26 119.9(3) . . ?
C14 C13 C18 120.8(3) . . ?
C19 C20 C21 120.5(3) . . ?
C31 C32 C33 119.7(3) . . ?
C44 C45 C46 119.6(3) . . ?
C6 C5 C4 120.3(3) . . ?
C3 C4 C5 119.5(3) . . ?
C4 C3 C2 120.9(3) . . ?
C43 C38 C39 119.5(3) . . ?
C43 C42 C41 119.7(3) . . ?
C31 C36 C35 119.9(3) . . ?
C48 C49 C44 119.4(3) . . ?
C27 C28 C29 120.8(3) . . ?
C34 C35 C36 120.3(3) . . ?
C30 C29 C28 119.6(3) . . ?
C34 C33 C32 120.6(3) . . ?
C16 C15 C14 119.4(3) . . ?
C40 C39 C38 120.4(3) . . ?
C33 C34 C35 119.7(3) . . ?
C40 C41 C42 120.1(3) . . ?
C23 C24 C19 119.6(3) . . ?
C17 C18 C13 119.8(3) . . ?
C47 C48 C49 120.5(3) . . ?
C16 C17 C18 119.6(3) . . ?
C48 C47 C46 120.2(3) . . ?
C39 C40 C41 120.2(3) . . ?
C47 C46 C45 120.0(3) . . ?
C17 C16 C15 121.4(3) . . ?
C22 C21 C20 120.4(3) . . ?
C23 C22 C21 119.4(3) . . ?
C22 C23 C24 121.2(3) . . ?

loop_
_geom_bond_atom_site_label_1
_geom_bond_atom_site_label_2
_geom_bond_distance
_geom_bond_site_symmetry_2
_geom_bond_publ_flag
N1 C55 1.415(3) . ?
N1 C7 1.420(3) . ?
N1 C1 1.430(3) . ?
N5 C53 1.408(3) . ?
N5 C43 1.420(3) . ?
N5 C44 1.431(3) . ?
N3 C51 1.406(3) . ?
N3 C25 1.429(3) . ?
N3 C31 1.437(3) . ?
N C50 1.417(3) . ?
N C19 1.424(3) . ?
N C14 1.433(3) . ?
N4 C37 1.142(4) . ?
N6 C 1.144(4) . ?
C52 C53 1.402(4) . ?
C52 C51 1.406(4) . ?
C52 C37 1.449(4) . ?
C51 C50 1.427(4) . ?
C53 C54 1.396(4) . ?
C1 C6 1.390(4) . ?
C1 C2 1.395(4) . ?
C31 C32 1.383(4) . ?
C31 C36 1.392(4) . ?
C7 C12 1.389(4) . ?
C7 C8 1.393(4) . ?
C25 C26 1.386(4) . ?
C25 C27 1.396(4) . ?
C55 C54 1.404(4) . ?
C55 C50 1.415(4) . ?
C43 C42 1.387(4) . ?
C43 C38 1.389(4) . ?
C C54 1.446(4) . ?
C14 C13 1.384(4) . ?
C14 C15 1.394(4) . ?
C8 C9 1.391(4) . ?
C44 C45 1.385(4) . ?
C44 C49 1.389(4) . ?
C12 C11 1.395(4) . ?
C6 C5 1.386(4) . ?
C26 C30 1.393(4) . ?
C19 C20 1.379(4) . ?
C19 C24 1.404(4) . ?
C27 C28 1.378(4) . ?
C2 C3 1.386(4) . ?
C11 C10 1.376(4) . ?
C9 C10 1.379(4) . ?
C30 C29 1.387(4) . ?
C13 C18 1.399(4) . ?
C20 C21 1.387(4) . ?
C32 C33 1.400(4) . ?
C45 C46 1.396(4) . ?
C5 C4 1.390(4) . ?
C4 C3 1.382(4) . ?
C38 C39 1.389(4) . ?
C42 C41 1.392(4) . ?
C36 C35 1.397(4) . ?
C49 C48 1.385(4) . ?
C28 C29 1.387(4) . ?
C35 C34 1.381(4) . ?
C33 C34 1.378(4) . ?
C15 C16 1.393(4) . ?
C39 C40 1.377(5) . ?
C41 C40 1.378(5) . ?
C24 C23 1.382(4) . ?
C18 C17 1.376(5) . ?
C48 C47 1.381(5) . ?
C17 C16 1.371(5) . ?
C47 C46 1.376(5) . ?
C21 C22 1.379(5) . ?
C22 C23 1.368(5) . ?
